data_9000801
loop_
_publ_author_name
'Levien, L.'
'Prewitt, C. T.'

_publ_section_title
;
 High-pressure structural study of diopside
 P = 53.0  kbar
 pyroxene
;
_journal_name_full 'American Mineralogist'
_journal_page_first 315
_journal_page_last 323
_journal_volume 66
_journal_year 1981
_chemical_formula_sum 'Ca Mg O6 Si2'
_chemical_name_mineral Diopside
_space_group_IT_number 15
_symmetry_space_group_name_Hall '-C 2yc'
_symmetry_space_group_name_H-M 'C 1 2/c 1'
_cell_angle_alpha 90
_cell_angle_beta 105.32
_cell_angle_gamma 90
_cell_length_a 9.612
_cell_length_b 8.765
_cell_length_c 5.1793
_cell_formula_units_Z 4
_cell_volume 420.846
_database_code_amcsd 0000815
_diffrn_ambient_pressure 5.3e+06
_exptl_crystal_density_diffrn 3.418
_cod_original_formula_sum 'Si2 Mg Ca O6'
_cod_database_code 9000801

loop_
_space_group_symop_operation_xyz
x,y,z
1/2+x,1/2+y,z
x,-y,1/2+z
1/2+x,1/2-y,1/2+z
-x,y,1/2-z
1/2-x,1/2+y,1/2-z
-x,-y,-z
1/2-x,1/2-y,-z

loop_
_atom_site_aniso_label
_atom_site_aniso_U_11
_atom_site_aniso_U_22
_atom_site_aniso_U_33
_atom_site_aniso_U_12
_atom_site_aniso_U_13
_atom_site_aniso_U_23
Si 0.00348 0.00506 0.00392 -0.00045 0.00094 -0.00067
Mg1 0.00479 0.00545 0.00354 0.00000 0.00070 0.00000
Ca2 0.00914 0.00623 0.00518 0.00000 0.00000 0.00000
O1 0.00610 0.00701 0.00581 0.00041 0.00188 -0.00111
O2 0.00653 0.00739 0.00632 -0.00123 0.00094 -0.00067
O3 0.00697 0.00778 0.00493 -0.00041 0.00141 -0.00111

loop_
_atom_site_label
_atom_site_fract_x
_atom_site_fract_y
_atom_site_fract_z
Si 0.28640 0.09460 0.22790
Mg1 0.00000 0.90970 0.25000
Ca2 0.00000 0.30400 0.25000
O1 0.11470 0.08800 0.14140
O2 0.36080 0.25420 0.32120
O3 0.35270 0.02130 0.98890

loop_
_cod_related_entry_id
_cod_related_entry_database
_cod_related_entry_code
1 AMCSD 0000815
